data_2238022
loop_
_publ_author_name
'Kavitha, H. D.'
'Marganakop, Sheetal B.'
'Kamble, Ravindra R.'
'Roopashree, K. R.'
'Devarajegowda, H. C.'

_publ_section_title
;
 <i>N</i>-[4-Acetyl-5-(4-fluorophenyl)-4,5-dihydro-1,3,4-thiadiazol-2-yl]acetamide
;
_journal_coeditor_code SJ5314
_journal_issue 5
_journal_name_full 'Acta Crystallographica Section E'
_journal_page_first o701
_journal_page_last o702
_journal_paper_doi 10.1107/S1600536813009367
_journal_volume 69
_journal_year 2013
_chemical_formula_iupac 'C12 H12 F N3 O2 S'
_chemical_formula_moiety 'C12 H12 F N3 O2 S'
_chemical_formula_sum 'C12 H12 F N3 O2 S'
_chemical_formula_weight 281.31
_chemical_melting_point 490
_chemical_name_systematic <i>N</i>-[4-Acetyl-5-(4-fluorophenyl)-4,5-dihydro-1,3,4-thiadiazol-2-yl]acetamide
_space_group_IT_number 14
_symmetry_cell_setting monoclinic
_symmetry_space_group_name_Hall '-P 2ybc'
_symmetry_space_group_name_H-M 'P 1 21/c 1'
_atom_sites_solution_hydrogens geom
_atom_sites_solution_primary direct
_atom_sites_solution_secondary difmap
_audit_creation_method SHELXL-97
_cell_angle_alpha 90.00
_cell_angle_beta 101.823(4)
_cell_angle_gamma 90.00
_cell_formula_units_Z 4
_cell_length_a 9.5061(6)
_cell_length_b 11.2152(7)
_cell_length_c 12.7752(7)
_cell_measurement_reflns_used 2352
_cell_measurement_temperature 296(2)
_cell_measurement_theta_max 25.00
_cell_measurement_theta_min 2.19
_cell_volume 1333.11(14)
_computing_cell_refinement 'SAINT (Bruker, 2001)'
_computing_data_collection 'SMART (Bruker, 2001)'
_computing_data_reduction 'SAINT (Bruker, 2001)'
_computing_molecular_graphics 'ORTEP-3 for Windows (Farrugia, 2012)'
_computing_publication_material 'SHELXL97 (Sheldrick, 2008)'
_computing_structure_refinement 'SHELXL97 (Sheldrick, 2008)'
_computing_structure_solution 'SHELXS97 (Sheldrick, 2008)'
_diffrn_ambient_temperature 296(2)
_diffrn_measured_fraction_theta_full 1.000
_diffrn_measured_fraction_theta_max 1.000
_diffrn_measurement_device_type 'Bruker SMART CCD area-detector'
_diffrn_measurement_method '\w and \f scans'
_diffrn_radiation_monochromator graphite
_diffrn_radiation_source 'fine-focus sealed tube'
_diffrn_radiation_type MoK\a
_diffrn_radiation_wavelength 0.71073
_diffrn_reflns_av_R_equivalents 0.0242
_diffrn_reflns_av_sigmaI/netI 0.0200
_diffrn_reflns_limit_h_max 11
_diffrn_reflns_limit_h_min -11
_diffrn_reflns_limit_k_max 12
_diffrn_reflns_limit_k_min -13
_diffrn_reflns_limit_l_max 15
_diffrn_reflns_limit_l_min -15
_diffrn_reflns_number 11372
_diffrn_reflns_theta_full 25.00
_diffrn_reflns_theta_max 25.00
_diffrn_reflns_theta_min 2.19
_diffrn_standards_number 0
_exptl_absorpt_coefficient_mu 0.256
_exptl_absorpt_correction_T_max 1.0000
_exptl_absorpt_correction_T_min 0.7700
_exptl_absorpt_correction_type multi-scan
_exptl_absorpt_process_details '(SADABS; Sheldrick, 2007)'
_exptl_crystal_colour colourless
_exptl_crystal_density_diffrn 1.402
_exptl_crystal_density_method 'not measured'
_exptl_crystal_description Plate
_exptl_crystal_F_000 584
_exptl_crystal_size_max 0.24
_exptl_crystal_size_mid 0.20
_exptl_crystal_size_min 0.12
_refine_diff_density_max 0.424
_refine_diff_density_min -0.336
_refine_ls_extinction_method none
_refine_ls_goodness_of_fit_ref 1.068
_refine_ls_hydrogen_treatment constr
_refine_ls_matrix_type full
_refine_ls_number_parameters 172
_refine_ls_number_reflns 2352
_refine_ls_number_restraints 0
_refine_ls_restrained_S_all 1.068
_refine_ls_R_factor_all 0.0466
_refine_ls_R_factor_gt 0.0407
_refine_ls_shift/su_max 0.000
_refine_ls_shift/su_mean 0.000
_refine_ls_structure_factor_coef Fsqd
_refine_ls_weighting_details 'calc w=1/[\s^2^(Fo^2^)+(0.0619P)^2^+0.7142P] where P=(Fo^2^+2Fc^2^)/3'
_refine_ls_weighting_scheme calc
_refine_ls_wR_factor_gt 0.1175
_refine_ls_wR_factor_ref 0.1214
_reflns_number_gt 2035
_reflns_number_total 2352
_reflns_threshold_expression I>2\s(I)
_cod_data_source_file sj5314.cif
_cod_data_source_block I
_cod_original_sg_symbol_H-M 'P 21/c'
_cod_database_code 2238022
_cod_database_fobs_code 2238022

loop_
_symmetry_equiv_pos_as_xyz
'x, y, z'
'-x, y+1/2, -z+1/2'
'-x, -y, -z'
'x, -y-1/2, z-1/2'

loop_
_atom_site_type_symbol
_atom_site_label
_atom_site_fract_x
_atom_site_fract_y
_atom_site_fract_z
_atom_site_U_iso_or_equiv
_atom_site_adp_type
_atom_site_calc_flag
_atom_site_refinement_flags
_atom_site_occupancy
_atom_site_symmetry_multiplicity
F F1 -0.11204(19) 0.1673(2) 0.41894(18) 0.1026(7) Uani d . 1 1
S S2 0.32591(7) 0.09255(5) 0.09191(4) 0.0449(2) Uani d . 1 1
O O3 0.2686(2) -0.01822(15) -0.09810(14) 0.0665(5) Uani d . 1 1
O O4 0.56411(17) 0.11842(14) 0.42490(13) 0.0472(4) Uani d . 1 1
N N5 0.3591(2) -0.14036(15) 0.03899(13) 0.0407(4) Uani d . 1 1
H H5 0.3826 -0.2127 0.0571 0.049 Uiso calc R 1 1
N N6 0.45429(18) -0.08120(15) 0.21164(13) 0.0367(4) Uani d . 1 1
N N7 0.46451(18) 0.01994(15) 0.27693(14) 0.0374(4) Uani d . 1 1
C C8 0.0057(3) 0.1564(3) 0.3747(2) 0.0626(7) Uani d . 1 1
C C9 0.0942(3) 0.2522(2) 0.3768(2) 0.0558(6) Uani d . 1 1
H H9 0.0750 0.3239 0.4076 0.067 Uiso calc R 1 1
C C10 0.2141(2) 0.2394(2) 0.33124(17) 0.0441(5) Uani d . 1 1
H H10 0.2768 0.3032 0.3321 0.053 Uiso calc R 1 1
C C11 0.2413(2) 0.13353(19) 0.28503(16) 0.0372(5) Uani d . 1 1
C C12 0.1473(3) 0.0389(2) 0.2839(2) 0.0551(6) Uani d . 1 1
H H12 0.1645 -0.0327 0.2520 0.066 Uiso calc R 1 1
C C13 0.0287(3) 0.0497(3) 0.3296(3) 0.0677(8) Uani d . 1 1
H H13 -0.0340 -0.0140 0.3297 0.081 Uiso calc R 1 1
C C14 0.3719(2) 0.12171(18) 0.23621(16) 0.0375(5) Uani d . 1 1
H H14 0.4283 0.1953 0.2490 0.045 Uiso calc R 1 1
C C15 0.3864(2) -0.05435(18) 0.11717(16) 0.0358(5) Uani d . 1 1
C C16 0.2973(3) -0.1186(2) -0.06565(17) 0.0453(5) Uani d . 1 1
C C17 0.2681(3) -0.2264(2) -0.1344(2) 0.0604(7) Uani d . 1 1
H H17A 0.2994 -0.2961 -0.0925 0.091 Uiso calc R 1 1
H H17B 0.3192 -0.2206 -0.1917 0.091 Uiso calc R 1 1
H H17C 0.1669 -0.2321 -0.1635 0.091 Uiso calc R 1 1
C C18 0.5596(2) 0.02706(18) 0.37069(16) 0.0363(5) Uani d . 1 1
C C19 0.6546(3) -0.0775(2) 0.40480(18) 0.0478(6) Uani d . 1 1
H H19A 0.6340 -0.1389 0.3515 0.072 Uiso calc R 1 1
H H19B 0.6377 -0.1074 0.4716 0.072 Uiso calc R 1 1
H H19C 0.7533 -0.0536 0.4134 0.072 Uiso calc R 1 1

loop_
_atom_site_aniso_label
_atom_site_aniso_U_11
_atom_site_aniso_U_22
_atom_site_aniso_U_33
_atom_site_aniso_U_12
_atom_site_aniso_U_13
_atom_site_aniso_U_23
F1 0.0620(10) 0.1312(19) 0.1269(17) 0.0023(11) 0.0478(11) -0.0189(15)
S2 0.0679(4) 0.0285(3) 0.0365(3) 0.0074(2) 0.0066(3) 0.0035(2)
O3 0.1095(15) 0.0395(10) 0.0444(9) 0.0104(10) 0.0014(9) 0.0058(8)
O4 0.0573(9) 0.0333(8) 0.0485(9) -0.0053(7) 0.0049(7) -0.0088(7)
N5 0.0608(11) 0.0261(9) 0.0339(9) 0.0035(8) 0.0064(8) 0.0009(7)
N6 0.0464(10) 0.0272(9) 0.0352(9) 0.0023(7) 0.0055(7) -0.0024(7)
N7 0.0465(10) 0.0263(9) 0.0373(9) 0.0032(7) 0.0038(7) -0.0032(7)
C8 0.0439(13) 0.082(2) 0.0635(16) 0.0081(13) 0.0142(12) -0.0031(15)
C9 0.0545(14) 0.0586(16) 0.0519(14) 0.0122(12) 0.0057(11) -0.0124(12)
C10 0.0479(12) 0.0374(12) 0.0440(12) 0.0021(9) 0.0022(9) -0.0049(10)
C11 0.0425(11) 0.0306(11) 0.0355(10) 0.0022(9) 0.0007(8) 0.0009(8)
C12 0.0569(14) 0.0389(13) 0.0706(17) -0.0043(11) 0.0157(12) -0.0055(12)
C13 0.0537(15) 0.0634(18) 0.089(2) -0.0146(13) 0.0225(14) -0.0058(16)
C14 0.0481(11) 0.0247(10) 0.0381(11) 0.0007(9) 0.0051(9) 0.0005(8)
C15 0.0451(11) 0.0272(10) 0.0352(11) 0.0004(9) 0.0083(9) 0.0008(8)
C16 0.0603(14) 0.0361(12) 0.0377(11) 0.0047(10) 0.0060(10) 0.0030(10)
C17 0.0867(18) 0.0469(15) 0.0405(13) 0.0070(13) -0.0036(12) -0.0061(11)
C18 0.0389(10) 0.0315(11) 0.0387(11) -0.0051(8) 0.0082(8) -0.0007(9)
C19 0.0494(13) 0.0440(14) 0.0452(13) 0.0053(10) -0.0014(10) -0.0028(10)

loop_
_atom_type_symbol
_atom_type_description
_atom_type_scat_dispersion_real
_atom_type_scat_dispersion_imag
_atom_type_scat_source
C C 0.0033 0.0016 'International Tables Vol C Tables 4.2.6.8 and 6.1.1.4'
H H 0.0000 0.0000 'International Tables Vol C Tables 4.2.6.8 and 6.1.1.4'
F F 0.0171 0.0103 'International Tables Vol C Tables 4.2.6.8 and 6.1.1.4'
N N 0.0061 0.0033 'International Tables Vol C Tables 4.2.6.8 and 6.1.1.4'
O O 0.0106 0.0060 'International Tables Vol C Tables 4.2.6.8 and 6.1.1.4'
S S 0.1246 0.1234 'International Tables Vol C Tables 4.2.6.8 and 6.1.1.4'

loop_
_geom_angle_atom_site_label_1
_geom_angle_atom_site_label_2
_geom_angle_atom_site_label_3
_geom_angle
C15 S2 C14 88.91(9)
C16 N5 C15 124.35(18)
C16 N5 H5 117.8
C15 N5 H5 117.8
C15 N6 N7 109.31(17)
C18 N7 N6 122.01(17)
C18 N7 C14 120.85(17)
N6 N7 C14 117.06(16)
F1 C8 C9 118.6(3)
F1 C8 C13 118.1(3)
C9 C8 C13 123.3(2)
C8 C9 C10 117.8(2)
C8 C9 H9 121.1
C10 C9 H9 121.1
C11 C10 C9 120.8(2)
C11 C10 H10 119.6
C9 C10 H10 119.6
C10 C11 C12 119.2(2)
C10 C11 C14 119.87(19)
C12 C11 C14 120.9(2)
C13 C12 C11 120.7(2)
C13 C12 H12 119.6
C11 C12 H12 119.6
C8 C13 C12 118.1(3)
C8 C13 H13 120.9
C12 C13 H13 120.9
N7 C14 C11 114.02(17)
N7 C14 S2 102.66(13)
C11 C14 S2 112.67(14)
N7 C14 H14 109.1
C11 C14 H14 109.1
S2 C14 H14 109.1
N6 C15 N5 120.17(19)
N6 C15 S2 118.48(16)
N5 C15 S2 121.34(15)
O3 C16 N5 121.5(2)
O3 C16 C17 123.5(2)
N5 C16 C17 115.0(2)
C16 C17 H17A 109.5
C16 C17 H17B 109.5
H17A C17 H17B 109.5
C16 C17 H17C 109.5
H17A C17 H17C 109.5
H17B C17 H17C 109.5
O4 C18 N7 119.26(19)
O4 C18 C19 122.74(19)
N7 C18 C19 118.00(18)
C18 C19 H19A 109.5
C18 C19 H19B 109.5
H19A C19 H19B 109.5
C18 C19 H19C 109.5
H19A C19 H19C 109.5
H19B C19 H19C 109.5

loop_
_geom_bond_atom_site_label_1
_geom_bond_atom_site_label_2
_geom_bond_distance
F1 C8 1.359(3)
S2 C15 1.753(2)
S2 C14 1.835(2)
O3 C16 1.211(3)
O4 C18 1.233(3)
N5 C16 1.368(3)
N5 C15 1.374(3)
N5 H5 0.8600
N6 C15 1.283(3)
N6 N7 1.399(2)
N7 C18 1.347(3)
N7 C14 1.470(3)
C8 C9 1.361(4)
C8 C13 1.365(4)
C9 C10 1.389(3)
C9 H9 0.9300
C10 C11 1.374(3)
C10 H10 0.9300
C11 C12 1.386(3)
C11 C14 1.505(3)
C12 C13 1.376(4)
C12 H12 0.9300
C13 H13 0.9300
C14 H14 0.9800
C16 C17 1.487(3)
C17 H17A 0.9600
C17 H17B 0.9600
C17 H17C 0.9600
C18 C19 1.490(3)
C19 H19A 0.9600
C19 H19B 0.9600
C19 H19C 0.9600

loop_
_geom_hbond_atom_site_label_D
_geom_hbond_atom_site_label_H
_geom_hbond_atom_site_label_A
_geom_hbond_site_symmetry_A
_geom_hbond_distance_DH
_geom_hbond_distance_HA
_geom_hbond_distance_DA
_geom_hbond_angle_DHA
_geom_hbond_publ_flag
N5 H5 O4 2_645 0.86 1.96 2.815(2) 171.00 yes
C10 H10 O3 4_566 0.93 2.58 3.267(3) 131.00 yes
C17 H17A O4 2_645 0.96 2.46 3.316(3) 148.00 yes
C19 H19B O4 3_656 0.96 2.55 3.335(3) 139.00 yes

loop_
_geom_torsion_atom_site_label_1
_geom_torsion_atom_site_label_2
_geom_torsion_atom_site_label_3
_geom_torsion_atom_site_label_4
_geom_torsion
C15 N6 N7 C18 -162.76(18)
C15 N6 N7 C14 14.0(2)
F1 C8 C9 C10 179.9(2)
C13 C8 C9 C10 -0.5(4)
C8 C9 C10 C11 0.5(4)
C9 C10 C11 C12 0.1(3)
C9 C10 C11 C14 180.0(2)
C10 C11 C12 C13 -0.8(4)
C14 C11 C12 C13 179.4(2)
F1 C8 C13 C12 179.5(3)
C9 C8 C13 C12 -0.1(5)
C11 C12 C13 C8 0.7(4)
C18 N7 C14 C11 -81.0(2)
N6 N7 C14 C11 102.1(2)
C18 N7 C14 S2 156.79(16)
N6 N7 C14 S2 -20.1(2)
C10 C11 C14 N7 126.2(2)
C12 C11 C14 N7 -53.9(3)
C10 C11 C14 S2 -117.30(19)
C12 C11 C14 S2 62.6(2)
C15 S2 C14 N7 15.35(14)
C15 S2 C14 C11 -107.73(16)
N7 N6 C15 N5 -178.19(17)
N7 N6 C15 S2 0.2(2)
C16 N5 C15 N6 -174.9(2)
C16 N5 C15 S2 6.8(3)
C14 S2 C15 N6 -10.22(18)
C14 S2 C15 N5 168.13(18)
C15 N5 C16 O3 4.0(4)
C15 N5 C16 C17 -175.6(2)
N6 N7 C18 O4 179.87(18)
C14 N7 C18 O4 3.2(3)
N6 N7 C18 C19 -0.6(3)
C14 N7 C18 C19 -177.34(18)
